data_1503905
loop_
_publ_author_name
'Ruppel, Joshua V.'
'Gauthier, Ted J.'
'Snyder, Nicole L.'
'Perman, Jason A.'
'Zhang, X. Peter'

_publ_section_title
;
 Asymmetric Co(II)-catalyzed cyclopropanation with succinimidyl
 diazoacetate: general synthesis of chiral cyclopropyl carboxamides.
;
_journal_issue 11
_journal_name_full 'Organic letters'
_journal_page_first 2273
_journal_page_last 2276
_journal_paper_doi 10.1021/ol9005882
_journal_volume 11
_journal_year 2009
_chemical_absolute_configuration ad
_chemical_formula_sum 'C15 H15 N O4'
_chemical_formula_weight 273.28
_chemical_name_systematic
; 
 ? 
;
_space_group_IT_number 19
_symmetry_cell_setting orthorhombic
_symmetry_space_group_name_Hall 'P 2ac 2ab'
_symmetry_space_group_name_H-M 'P 21 21 21'
_atom_sites_solution_hydrogens geom
_atom_sites_solution_primary direct
_atom_sites_solution_secondary difmap
_audit_creation_method SHELXL-97
_cell_angle_alpha 90.00
_cell_angle_beta 90.00
_cell_angle_gamma 90.00
_cell_formula_units_Z 4
_cell_length_a 5.8676(2)
_cell_length_b 8.9556(3)
_cell_length_c 27.5262(8)
_cell_measurement_reflns_used 3936
_cell_measurement_temperature 296(2)
_cell_measurement_theta_max 63.76
_cell_measurement_theta_min 3.21
_cell_volume 1446.44(8)
_computing_cell_refinement 'Bruker SMART'
_computing_data_collection 'Bruker SMART'
_computing_data_reduction 'Bruker SAINT'
_computing_molecular_graphics 'Bruker SHELXTL'
_computing_publication_material 'Bruker SHELXTL'
_computing_structure_refinement 'SHELXL-97 (Sheldrick, 1997)'
_computing_structure_solution 'SHELXS-97 (Sheldrick, 1990)'
_diffrn_ambient_temperature 296(2)
_diffrn_measured_fraction_theta_full 0.963
_diffrn_measured_fraction_theta_max 0.963
_diffrn_measurement_device_type 'CCD area detector'
_diffrn_measurement_method 'phi and omega scans'
_diffrn_radiation_monochromator graphite
_diffrn_radiation_source 'fine-focus sealed tube'
_diffrn_radiation_type CuK\a
_diffrn_radiation_wavelength 1.54178
_diffrn_reflns_av_R_equivalents 0.0274
_diffrn_reflns_av_sigmaI/netI 0.0177
_diffrn_reflns_limit_h_max 6
_diffrn_reflns_limit_h_min -6
_diffrn_reflns_limit_k_max 10
_diffrn_reflns_limit_k_min -9
_diffrn_reflns_limit_l_max 31
_diffrn_reflns_limit_l_min -33
_diffrn_reflns_number 9269
_diffrn_reflns_theta_full 67.78
_diffrn_reflns_theta_max 67.78
_diffrn_reflns_theta_min 3.21
_exptl_absorpt_coefficient_mu 0.760
_exptl_absorpt_correction_T_max 0.9417
_exptl_absorpt_correction_T_min 0.7769
_exptl_absorpt_correction_type multi-scan
_exptl_absorpt_process_details SADABS
_exptl_crystal_colour colorless
_exptl_crystal_density_diffrn 1.255
_exptl_crystal_density_meas ?
_exptl_crystal_density_method 'not measured'
_exptl_crystal_description plate
_exptl_crystal_F_000 576
_exptl_crystal_size_max 0.35
_exptl_crystal_size_mid 0.20
_exptl_crystal_size_min 0.08
_refine_diff_density_max 0.102
_refine_diff_density_min -0.144
_refine_diff_density_rms 0.030
_refine_ls_abs_structure_details 'Flack H D (1983), Acta Cryst. A39, 876-881'
_refine_ls_abs_structure_Flack 10(10)
_refine_ls_extinction_method none
_refine_ls_goodness_of_fit_ref 1.084
_refine_ls_hydrogen_treatment constr
_refine_ls_matrix_type full
_refine_ls_number_parameters 182
_refine_ls_number_reflns 1501
_refine_ls_number_restraints 0
_refine_ls_restrained_S_all 1.084
_refine_ls_R_factor_all 0.0520
_refine_ls_R_factor_gt 0.0392
_refine_ls_shift/su_max 0.001
_refine_ls_shift/su_mean 0.000
_refine_ls_structure_factor_coef Fsqd
_refine_ls_weighting_details 'calc w=1/[\s^2^(Fo^2^)+(0.0656P)^2^+0.0461P] where P=(Fo^2^+2Fc^2^)/3'
_refine_ls_weighting_scheme calc
_refine_ls_wR_factor_gt 0.1048
_refine_ls_wR_factor_ref 0.1103
_reflns_number_gt 1197
_reflns_number_total 1501
_reflns_threshold_expression >2sigma(I)
_cod_data_source_file ol9005882_si_003.cif
_cod_data_source_block jur_iv_12_3rd_0m
_cod_depositor_comments
;
The following automatic conversions were performed:

'_symmetry_cell_setting' value 'Orthorhombic' changed to
'orthorhombic' according to
/home/saulius/struct/CIF-dictionaries/cif_core.dic dictionary named
'cif_core.dic' version 2.4.2 from
2011-04-26.

'_exptl_absorpt_correction_type' value 'Multi-Scan'
changed to 'multi-scan' according to
/home/saulius/struct/CIF-dictionaries/cif_core.dic dictionary named
'cif_core.dic' version 2.4.2 from 2011-04-26.

Automatic conversion script
Id: cif_fix_values 1715 2011-07-08 13:25:40Z adriana 

The following automatic conversions were performed:

'_exptl_crystal_density_meas' value 'not measured' was changed to '?'
- the value is perceived as not measured.

Automatic conversion script
Id: cif_fix_values 3008 2015-01-20 13:52:24Z robertas 
;
_cod_original_sg_symbol_H-M P2(1)2(1)2(1)
_cod_database_code 1503905

loop_
_symmetry_equiv_pos_as_xyz
'x, y, z'
'-x+1/2, -y, z+1/2'
'-x, y+1/2, -z+1/2'
'x+1/2, -y+1/2, -z'

loop_
_atom_site_label
_atom_site_type_symbol
_atom_site_fract_x
_atom_site_fract_y
_atom_site_fract_z
_atom_site_U_iso_or_equiv
_atom_site_adp_type
_atom_site_occupancy
_atom_site_symmetry_multiplicity
_atom_site_calc_flag
_atom_site_refinement_flags
C11 C 0.1734(4) 0.6453(4) 0.85675(9) 0.0651(7) Uani 1 1 d .
C9 C 0.2428(5) 0.6603(3) 0.90755(9) 0.0647(7) Uani 1 1 d .
H9 H 0.1238 0.6513 0.9324 0.078 Uiso 1 1 calc R
C6 C 0.7073(5) 0.4373(3) 0.97271(9) 0.0683(7) Uani 1 1 d .
H6 H 0.7960 0.4166 0.9455 0.082 Uiso 1 1 calc R
C15 C -0.2111(6) 0.7618(4) 0.78554(11) 0.0761(8) Uani 1 1 d .
C5 C 0.5273(5) 0.5356(3) 0.96844(8) 0.0581(6) Uani 1 1 d .
C7 C 0.7589(6) 0.3695(3) 1.01598(10) 0.0801(8) Uani 1 1 d .
H7 H 0.8824 0.3045 1.0176 0.096 Uiso 1 1 calc R
C12 C -0.1999(6) 0.5015(4) 0.78532(11) 0.0797(9) Uani 1 1 d .
C14 C -0.3093(7) 0.7138(3) 0.73768(10) 0.0823(9) Uani 1 1 d .
H14A H -0.4653 0.7482 0.7345 0.099 Uiso 1 1 calc R
H14B H -0.2204 0.7541 0.7110 0.099 Uiso 1 1 calc R
C4 C 0.4017(6) 0.5641(4) 1.01000(9) 0.0777(9) Uani 1 1 d .
H4 H 0.2813 0.6316 1.0088 0.093 Uiso 1 1 calc R
C13 C -0.3001(7) 0.5478(3) 0.73758(10) 0.0881(10) Uani 1 1 d .
H13A H -0.2059 0.5125 0.7110 0.106 Uiso 1 1 calc R
H13B H -0.4519 0.5066 0.7338 0.106 Uiso 1 1 calc R
C2 C 0.6306(6) 0.3957(4) 1.05732(9) 0.0784(9) Uani 1 1 d .
C8 C 0.4804(4) 0.6080(3) 0.92101(8) 0.0624(7) Uani 1 1 d .
H8 H 0.5680 0.5670 0.8938 0.075 Uiso 1 1 calc R
C10 C 0.4335(6) 0.7689(3) 0.91720(12) 0.0839(9) Uani 1 1 d .
H10A H 0.4970 0.8220 0.8896 0.101 Uiso 1 1 calc R
H10B H 0.4275 0.8261 0.9471 0.101 Uiso 1 1 calc R
C3 C 0.4530(7) 0.4935(4) 1.05314(10) 0.0867(10) Uani 1 1 d .
H3 H 0.3638 0.5132 1.0803 0.104 Uiso 1 1 calc R
C1 C 0.6908(9) 0.3200(4) 1.10502(11) 0.1200(15) Uani 1 1 d .
H1A H 0.5567 0.3121 1.1248 0.180 Uiso 1 1 calc R
H1B H 0.8038 0.3780 1.1217 0.180 Uiso 1 1 calc R
H1C H 0.7500 0.2220 1.0986 0.180 Uiso 1 1 calc R
O2 O -0.0616(3) 0.6354(3) 0.85524(5) 0.0755(6) Uani 1 1 d .
O1 O 0.2862(3) 0.6450(3) 0.82119(6) 0.0919(7) Uani 1 1 d .
O4 O -0.1873(5) 0.8842(3) 0.80233(9) 0.1121(9) Uani 1 1 d .
O3 O -0.1706(6) 0.3806(3) 0.80242(9) 0.1212(10) Uani 1 1 d .
N1 N -0.1474(4) 0.6323(3) 0.80839(7) 0.0675(6) Uani 1 1 d .

loop_
_atom_site_aniso_label
_atom_site_aniso_U_11
_atom_site_aniso_U_22
_atom_site_aniso_U_33
_atom_site_aniso_U_23
_atom_site_aniso_U_13
_atom_site_aniso_U_12
C11 0.0413(16) 0.089(2) 0.0651(13) 0.0021(14) -0.0015(11) -0.0018(16)
C9 0.0448(15) 0.0874(18) 0.0618(12) -0.0038(13) -0.0014(11) 0.0006(15)
C6 0.0631(18) 0.0765(16) 0.0654(14) -0.0020(13) 0.0051(13) 0.0064(16)
C15 0.067(2) 0.085(2) 0.0764(17) -0.0010(15) -0.0064(15) -0.0030(18)
C5 0.0502(16) 0.0645(15) 0.0595(13) -0.0040(11) 0.0004(11) -0.0018(13)
C7 0.082(2) 0.0750(17) 0.0835(17) 0.0021(15) -0.0099(15) 0.015(2)
C12 0.072(2) 0.0826(19) 0.0843(17) 0.0041(16) -0.0133(16) 0.0011(18)
C14 0.089(2) 0.086(2) 0.0719(16) 0.0053(14) -0.0189(17) -0.0047(19)
C4 0.073(2) 0.097(2) 0.0633(15) -0.0064(14) 0.0038(13) 0.0184(18)
C13 0.099(3) 0.087(2) 0.0785(18) -0.0077(16) -0.0219(19) 0.005(2)
C2 0.089(2) 0.0789(19) 0.0669(16) 0.0038(14) -0.0124(15) -0.0075(19)
C8 0.0443(15) 0.0781(18) 0.0649(13) 0.0020(12) 0.0023(11) 0.0004(14)
C10 0.079(2) 0.0772(19) 0.095(2) 0.0066(15) -0.0259(18) -0.0103(18)
C3 0.091(2) 0.111(2) 0.0585(15) -0.0082(16) 0.0080(16) 0.004(2)
C1 0.155(4) 0.126(3) 0.0785(19) 0.023(2) -0.021(2) -0.004(3)
O2 0.0466(11) 0.1228(16) 0.0572(9) 0.0028(11) -0.0011(8) -0.0066(13)
O1 0.0543(12) 0.157(2) 0.0646(10) 0.0062(13) 0.0077(9) -0.0040(15)
O4 0.138(2) 0.0879(14) 0.1107(16) -0.0161(14) -0.0324(17) -0.0053(17)
O3 0.150(3) 0.0870(14) 0.1264(18) 0.0245(15) -0.0455(18) 0.0017(18)
N1 0.0507(13) 0.0908(16) 0.0611(11) 0.0029(12) -0.0085(9) -0.0034(13)

loop_
_atom_type_symbol
_atom_type_description
_atom_type_scat_dispersion_real
_atom_type_scat_dispersion_imag
_atom_type_scat_source
C C 0.0181 0.0000 'International Tables Vol C Tables 4.2.6.8 and 6.1.1.4'
H H 0.0000 0.0000 'International Tables Vol C Tables 4.2.6.8 and 6.1.1.4'
N N 0.0311 0.0000 'International Tables Vol C Tables 4.2.6.8 and 6.1.1.4'
O O 0.0492 0.0000 'International Tables Vol C Tables 4.2.6.8 and 6.1.1.4'

loop_
_geom_angle_atom_site_label_1
_geom_angle_atom_site_label_2
_geom_angle_atom_site_label_3
_geom_angle
O1 C11 O2 122.2(2)
O1 C11 C9 129.5(3)
O2 C11 C9 108.2(2)
C11 C9 C10 115.8(2)
C11 C9 C8 117.5(2)
C10 C9 C8 58.2(2)
C7 C6 C5 121.7(2)
O4 C15 N1 124.4(3)
O4 C15 C14 130.2(3)
N1 C15 C14 105.4(3)
C6 C5 C4 117.0(2)
C6 C5 C8 119.7(2)
C4 C5 C8 123.2(2)
C6 C7 C2 121.3(3)
O3 C12 N1 124.2(3)
O3 C12 C13 130.9(3)
N1 C12 C13 105.0(2)
C13 C14 C15 105.9(2)
C3 C4 C5 120.7(3)
C14 C13 C12 106.8(3)
C3 C2 C7 117.0(3)
C3 C2 C1 122.4(3)
C7 C2 C1 120.5(3)
C10 C8 C5 121.7(2)
C10 C8 C9 60.5(2)
C5 C8 C9 121.4(2)
C8 C10 C9 61.26(18)
C2 C3 C4 122.2(3)
C11 O2 N1 113.07(18)
C12 N1 C15 116.7(2)
C12 N1 O2 122.1(2)
C15 N1 O2 120.6(2)

loop_
_geom_bond_atom_site_label_1
_geom_bond_atom_site_label_2
_geom_bond_distance
C11 O1 1.182(3)
C11 O2 1.382(3)
C11 C9 1.463(3)
C9 C10 1.506(4)
C9 C8 1.516(4)
C6 C7 1.371(4)
C6 C5 1.380(4)
C15 O4 1.198(4)
C15 N1 1.371(4)
C15 C14 1.500(4)
C5 C4 1.385(4)
C5 C8 1.483(3)
C7 C2 1.385(4)
C12 O3 1.193(3)
C12 N1 1.368(4)
C12 C13 1.498(4)
C14 C13 1.487(4)
C4 C3 1.378(4)
C2 C3 1.366(4)
C2 C1 1.519(4)
C8 C10 1.470(4)
O2 N1 1.385(3)
